data_4101673
loop_
_publ_author_name
'Cook, Timothy R.'
'Surendranath, Yogesh'
'Nocera, Daniel G.'

_publ_section_title
;
 Chlorine photoelimination from a diplatinum core: circumventing the back
 reaction.
;
_journal_issue 1
_journal_name_full 'Journal of the American Chemical Society'
_journal_page_first 28
_journal_page_last 29
_journal_paper_doi 10.1021/ja807222p
_journal_volume 131
_journal_year 2009
_chemical_formula_moiety 'C18 H22 Cl2 F24 N2 O8 P4 Pt2'
_chemical_formula_sum 'C18 H22 Cl2 F24 N2 O8 P4 Pt2'
_chemical_formula_weight 1435.34
_chemical_name_common Pt2(tfepma)2Cl2
_chemical_name_systematic
; 
 ? 
;
_space_group_IT_number 2
_symmetry_cell_setting triclinic
_symmetry_space_group_name_Hall '-P 1'
_symmetry_space_group_name_H-M 'P -1'
_atom_sites_solution_hydrogens geom
_atom_sites_solution_primary direct
_atom_sites_solution_secondary difmap
_audit_creation_method SHELXL-97
_cell_angle_alpha 84.428(8)
_cell_angle_beta 81.872(8)
_cell_angle_gamma 83.450(9)
_cell_formula_units_Z 1
_cell_length_a 9.034(3)
_cell_length_b 9.516(3)
_cell_length_c 11.485(3)
_cell_measurement_reflns_used 5917
_cell_measurement_temperature 150(2)
_cell_measurement_theta_max 29.78
_cell_measurement_theta_min 2.29
_cell_volume 967.7(5)
_computing_cell_refinement 'Bruker SMART'
_computing_data_collection 'Bruker SMART'
_computing_data_reduction 'Bruker SAINT'
_computing_molecular_graphics 'Bruker SHELXTL'
_computing_publication_material 'Bruker SHELXTL'
_computing_structure_refinement 'SHELXL-97 (Sheldrick, 2008)'
_computing_structure_solution 'SHELXS-97 (Sheldrick, 2008)'
_diffrn_ambient_temperature 150(2)
_diffrn_measured_fraction_theta_full 0.997
_diffrn_measured_fraction_theta_max 0.997
_diffrn_measurement_device_type 'CCD area detector'
_diffrn_measurement_method 'phi and omega scans'
_diffrn_radiation_monochromator graphite
_diffrn_radiation_source 'fine-focus sealed tube'
_diffrn_radiation_type MoK\a
_diffrn_radiation_wavelength 0.71073
_diffrn_reflns_av_R_equivalents 0.0403
_diffrn_reflns_av_sigmaI/netI 0.0314
_diffrn_reflns_limit_h_max 12
_diffrn_reflns_limit_h_min -12
_diffrn_reflns_limit_k_max 13
_diffrn_reflns_limit_k_min -13
_diffrn_reflns_limit_l_max 15
_diffrn_reflns_limit_l_min -15
_diffrn_reflns_number 21330
_diffrn_reflns_theta_full 29.57
_diffrn_reflns_theta_max 29.57
_diffrn_reflns_theta_min 2.16
_exptl_absorpt_coefficient_mu 7.683
_exptl_absorpt_correction_T_max 0.5011
_exptl_absorpt_correction_T_min 0.3606
_exptl_absorpt_correction_type empirical
_exptl_absorpt_process_details SADABS
_exptl_crystal_colour yellow
_exptl_crystal_density_diffrn 2.463
_exptl_crystal_density_meas ?
_exptl_crystal_density_method 'not measured'
_exptl_crystal_description Block
_exptl_crystal_F_000 674
_exptl_crystal_size_max 0.15
_exptl_crystal_size_mid 0.10
_exptl_crystal_size_min 0.09
_refine_diff_density_max 0.746
_refine_diff_density_min -0.796
_refine_diff_density_rms 0.106
_refine_ls_extinction_method none
_refine_ls_goodness_of_fit_ref 1.037
_refine_ls_hydrogen_treatment constr
_refine_ls_matrix_type full
_refine_ls_number_parameters 401
_refine_ls_number_reflns 5419
_refine_ls_number_restraints 1195
_refine_ls_restrained_S_all 0.978
_refine_ls_R_factor_all 0.0195
_refine_ls_R_factor_gt 0.0178
_refine_ls_shift/su_max 0.007
_refine_ls_shift/su_mean 0.000
_refine_ls_structure_factor_coef Fsqd
_refine_ls_weighting_details 'calc w=1/[\s^2^(Fo^2^)+(0.0152P)^2^+0.3875P] where P=(Fo^2^+2Fc^2^)/3'
_refine_ls_weighting_scheme calc
_refine_ls_wR_factor_gt 0.0432
_refine_ls_wR_factor_ref 0.0442
_reflns_number_gt 5114
_reflns_number_total 5419
_reflns_threshold_expression >2sigma(I)
_cod_data_source_file ja807222p_si_002.cif
_cod_data_source_block 07070
_cod_depositor_comments
;
The following automatic conversions were performed:

'_chemical_melting_point' value 'not measured' was changed to '?' -
the value is undefined or not given.

'_symmetry_cell_setting' value
'Triclinic' changed to 'triclinic' according to the built-in table
from CIF Core dictionary named 'cif_core.dic' version 2.4.1 from
2010-06-29.

Automatic conversion script
Id: cif_fix_values 1673 2011-04-08 12:14:43Z adriana 

The following automatic conversions were performed:

'_exptl_crystal_density_meas' value 'not measured' was changed to '?'
- the value is perceived as not measured.

Automatic conversion script
Id: cif_fix_values 3008 2015-01-20 13:52:24Z robertas 
;
_cod_original_cell_volume 967.8(5)
_cod_original_sg_symbol_H-M P-1
_cod_database_code 4101673

loop_
_symmetry_equiv_pos_as_xyz
'x, y, z'
'-x, -y, -z'

loop_
_atom_site_label
_atom_site_type_symbol
_atom_site_fract_x
_atom_site_fract_y
_atom_site_fract_z
_atom_site_U_iso_or_equiv
_atom_site_adp_type
_atom_site_occupancy
_atom_site_symmetry_multiplicity
_atom_site_calc_flag
_atom_site_refinement_flags
_atom_site_disorder_assembly
_atom_site_disorder_group
Cl1 Cl 0.65486(6) 1.34757(6) -0.05206(5) 0.02482(10) Uani 1 1 d U . .
Pt1 Pt 0.559086(8) 1.120851(8) -0.020035(6) 0.01734(3) Uani 1 1 d U . .
P1 P 0.50602(6) 1.15321(6) -0.20505(5) 0.01883(10) Uani 1 1 d DU . .
O1 O 0.41835(18) 1.30462(17) -0.23885(14) 0.0249(3) Uani 1 1 d DU A .
C1 C 0.3054(3) 1.3674(3) -0.1541(2) 0.0338(5) Uani 1 1 d DU . .
H1A H 0.3299 1.4632 -0.1417 0.041 Uiso 0.65(3) 1 calc PR A 1
H1B H 0.3036 1.3091 -0.0778 0.041 Uiso 0.65(3) 1 calc PR A 1
H1C H 0.3359 1.4571 -0.1324 0.041 Uiso 0.35(3) 1 calc PR A 2
H1D H 0.2907 1.3022 -0.0818 0.041 Uiso 0.35(3) 1 calc PR A 2
C2 C 0.1569(9) 1.3786(10) -0.1936(9) 0.0398(16) Uani 0.65(3) 1 d PDU A 1
F1 F 0.1496(11) 1.4426(17) -0.2982(10) 0.089(3) Uani 0.65(3) 1 d PDU A 1
F2 F 0.1145(9) 1.2512(8) -0.1921(13) 0.077(3) Uani 0.65(3) 1 d PDU A 1
F3 F 0.0578(13) 1.4485(12) -0.1158(12) 0.0515(19) Uani 0.65(3) 1 d PDU A 1
C2A C 0.1644(16) 1.396(2) -0.2081(18) 0.049(4) Uani 0.35(3) 1 d PDU A 2
F1A F 0.183(3) 1.491(3) -0.2972(18) 0.098(6) Uani 0.35(3) 1 d PDU A 2
F2A F 0.1192(19) 1.286(3) -0.247(3) 0.093(6) Uani 0.35(3) 1 d PDU A 2
F3A F 0.050(3) 1.454(3) -0.136(3) 0.067(5) Uani 0.35(3) 1 d PDU A 2
O2 O 0.64040(18) 1.15357(17) -0.30930(13) 0.0255(3) Uani 1 1 d DU . .
C3 C 0.7526(15) 1.2486(15) -0.3258(11) 0.032(2) Uani 0.58(3) 1 d PDU B 1
H3A H 0.8260 1.2218 -0.2691 0.039 Uiso 0.58(3) 1 calc PR B 1
H3B H 0.7071 1.3469 -0.3146 0.039 Uiso 0.58(3) 1 calc PR B 1
C4 C 0.8265(13) 1.2372(12) -0.4484(10) 0.048(3) Uani 0.58(3) 1 d PDU B 1
F4 F 0.8853(16) 1.1080(11) -0.4682(10) 0.079(3) Uani 0.58(3) 1 d PDU B 1
F5 F 0.7371(15) 1.2757(16) -0.5280(11) 0.078(3) Uani 0.58(3) 1 d PDU B 1
F6 F 0.9394(17) 1.3180(17) -0.4657(15) 0.077(4) Uani 0.58(3) 1 d PDU B 1
C3A C 0.735(2) 1.266(2) -0.3351(15) 0.032(3) Uani 0.42(3) 1 d PDU B 2
H3A1 H 0.7933 1.2703 -0.2687 0.039 Uiso 0.42(3) 1 calc PR B 2
H3A2 H 0.6736 1.3580 -0.3460 0.039 Uiso 0.42(3) 1 calc PR B 2
C4A C 0.8400(16) 1.2396(14) -0.4448(11) 0.037(3) Uani 0.42(3) 1 d PDU B 2
F4A F 0.928(2) 1.1202(15) -0.433(2) 0.092(5) Uani 0.42(3) 1 d PDU B 2
F5A F 0.765(3) 1.229(3) -0.5318(13) 0.077(5) Uani 0.42(3) 1 d PDU B 2
F6A F 0.926(2) 1.3441(18) -0.4776(17) 0.048(3) Uani 0.42(3) 1 d PDU B 2
P2 P 0.63236(6) 1.10220(6) 0.15847(5) 0.01838(10) Uani 1 1 d DU C .
O3 O 0.58114(17) 1.23823(17) 0.23173(14) 0.0234(3) Uani 1 1 d DU . .
C5 C 0.4395(3) 1.3180(3) 0.2214(2) 0.0271(5) Uani 1 1 d DU . .
H5A H 0.3890 1.2785 0.1626 0.032 Uiso 1 1 calc R . .
H5B H 0.4545 1.4179 0.1942 0.032 Uiso 1 1 calc R . .
C6 C 0.3446(3) 1.3115(3) 0.3378(2) 0.0316(5) Uani 1 1 d DU . .
F7 F 0.4071(2) 1.3586(2) 0.42155(16) 0.0587(5) Uani 1 1 d DU . .
F8 F 0.3151(2) 1.17925(19) 0.37490(15) 0.0473(4) Uani 1 1 d DU . .
F9 F 0.21408(18) 1.39038(19) 0.33042(15) 0.0448(4) Uani 1 1 d DU . .
O4 O 0.80700(17) 1.08963(17) 0.16638(14) 0.0254(3) Uani 1 1 d DU . .
C7 C 0.9035(8) 1.1896(8) 0.1136(7) 0.0324(16) Uani 0.514(9) 1 d PDU C 1
H7A H 0.8648 1.2859 0.1366 0.039 Uiso 0.514(9) 1 calc PR C 1
H7B H 0.9148 1.1907 0.0265 0.039 Uiso 0.514(9) 1 calc PR C 1
C8 C 1.0491(10) 1.1425(11) 0.1582(8) 0.041(2) Uani 0.514(9) 1 d PDU C 1
F10 F 1.0396(8) 1.1399(11) 0.2718(4) 0.091(3) Uani 0.514(9) 1 d PDU C 1
F11 F 1.1015(5) 1.0180(6) 0.1256(8) 0.083(3) Uani 0.514(9) 1 d PDU C 1
F12 F 1.1490(16) 1.2315(12) 0.1122(16) 0.062(3) Uani 0.514(9) 1 d PDU C 1
C7A C 0.8911(8) 1.2125(8) 0.1537(7) 0.0249(14) Uani 0.486(9) 1 d PDU C 2
H7A1 H 0.8718 1.2622 0.2271 0.030 Uiso 0.486(9) 1 calc PR C 2
H7A2 H 0.8609 1.2797 0.0878 0.030 Uiso 0.486(9) 1 calc PR C 2
C8A C 1.0534(10) 1.1596(10) 0.1294(8) 0.034(2) Uani 0.486(9) 1 d PDU C 2
F10A F 1.0828(5) 1.0958(8) 0.0314(6) 0.082(3) Uani 0.486(9) 1 d PDU C 2
F11A F 1.1357(17) 1.2681(12) 0.1157(15) 0.045(2) Uani 0.486(9) 1 d PDU C 2
F12A F 1.0977(6) 1.0700(7) 0.2148(9) 0.078(3) Uani 0.486(9) 1 d PDU C 2
N1 N 0.5904(2) 0.9633(2) 0.24984(15) 0.0221(4) Uani 1 1 d U . .
C9 C 0.6400(3) 0.9438(3) 0.3685(2) 0.0314(5) Uani 1 1 d U C .
H9A H 0.7465 0.9072 0.3615 0.047 Uiso 1 1 calc R . .
H9B H 0.5803 0.8762 0.4190 0.047 Uiso 1 1 calc R . .
H9C H 0.6262 1.0352 0.4033 0.047 Uiso 1 1 calc R . .

loop_
_atom_site_aniso_label
_atom_site_aniso_U_11
_atom_site_aniso_U_22
_atom_site_aniso_U_33
_atom_site_aniso_U_23
_atom_site_aniso_U_13
_atom_site_aniso_U_12
Cl1 0.0317(3) 0.0182(2) 0.0256(2) 0.00157(19) -0.0056(2) -0.0077(2)
Pt1 0.01924(5) 0.01467(5) 0.01793(4) 0.00036(3) -0.00173(3) -0.00331(3)
P1 0.0208(2) 0.0172(3) 0.0179(2) 0.00100(18) -0.00107(19) -0.0034(2)
O1 0.0247(8) 0.0209(8) 0.0271(8) 0.0037(6) -0.0028(6) -0.0001(6)
C1 0.0275(12) 0.0318(14) 0.0417(14) -0.0091(11) -0.0066(10) 0.0066(10)
C2 0.029(3) 0.037(4) 0.054(4) -0.006(3) -0.007(2) -0.003(3)
F1 0.056(3) 0.139(8) 0.064(3) 0.021(5) -0.029(2) 0.026(4)
F2 0.040(2) 0.047(3) 0.146(7) -0.047(3) 0.016(4) -0.0210(19)
F3 0.029(3) 0.046(3) 0.078(3) -0.021(2) 0.001(3) 0.002(3)
C2A 0.027(6) 0.037(7) 0.083(11) -0.012(6) -0.013(6) 0.008(5)
F1A 0.122(16) 0.088(10) 0.065(6) 0.014(6) -0.022(8) 0.066(8)
F2A 0.032(5) 0.121(10) 0.146(14) -0.089(9) -0.034(7) 0.003(6)
F3A 0.028(5) 0.063(8) 0.109(12) -0.031(7) -0.018(5) 0.025(5)
O2 0.0276(8) 0.0248(8) 0.0228(7) -0.0019(6) 0.0045(6) -0.0066(7)
C3 0.029(4) 0.042(5) 0.027(3) -0.007(3) 0.005(2) -0.016(3)
C4 0.043(5) 0.060(5) 0.041(5) 0.000(5) 0.009(3) -0.029(4)
F4 0.070(5) 0.081(4) 0.079(4) -0.039(3) 0.041(3) -0.009(3)
F5 0.090(5) 0.110(7) 0.039(4) 0.029(4) -0.019(4) -0.042(4)
F6 0.067(6) 0.111(8) 0.056(5) -0.013(5) 0.026(4) -0.061(6)
C3A 0.030(5) 0.040(6) 0.028(5) -0.009(4) 0.010(4) -0.016(4)
C4A 0.040(6) 0.046(6) 0.022(5) -0.014(5) 0.015(4) -0.010(4)
F4A 0.068(7) 0.052(5) 0.127(11) 0.008(5) 0.051(6) 0.020(4)
F5A 0.095(8) 0.122(11) 0.026(4) -0.018(5) 0.010(4) -0.075(7)
F6A 0.051(4) 0.055(4) 0.035(4) 0.002(3) 0.017(3) -0.030(3)
P2 0.0187(2) 0.0171(3) 0.0194(2) -0.00073(19) -0.00259(19) -0.0028(2)
O3 0.0223(7) 0.0218(8) 0.0270(8) -0.0069(6) -0.0042(6) -0.0015(6)
C5 0.0273(11) 0.0250(12) 0.0249(10) 0.0020(8) 0.0018(8) 0.0040(9)
C6 0.0329(12) 0.0318(13) 0.0281(11) -0.0047(9) 0.0006(9) 0.0020(10)
F7 0.0623(12) 0.0785(14) 0.0399(9) -0.0325(10) -0.0070(9) -0.0029(10)
F8 0.0473(10) 0.0410(10) 0.0474(10) 0.0116(7) 0.0075(8) -0.0074(8)
F9 0.0336(8) 0.0456(10) 0.0477(9) -0.0044(8) 0.0092(7) 0.0108(7)
O4 0.0185(7) 0.0241(8) 0.0336(8) 0.0013(6) -0.0057(6) -0.0025(6)
C7 0.021(2) 0.030(3) 0.044(4) 0.004(3) -0.002(3) -0.007(2)
C8 0.028(3) 0.058(5) 0.040(4) 0.005(4) -0.010(3) -0.021(3)
F10 0.064(4) 0.178(7) 0.045(2) 0.015(3) -0.027(2) -0.062(4)
F11 0.024(2) 0.064(3) 0.153(7) -0.009(4) 0.003(3) 0.0150(19)
F12 0.025(3) 0.083(7) 0.079(6) 0.017(5) -0.009(3) -0.022(5)
C7A 0.017(2) 0.025(3) 0.032(4) -0.002(2) 0.001(2) -0.0037(19)
C8A 0.020(3) 0.038(4) 0.042(4) -0.002(3) -0.003(3) 0.005(3)
F10A 0.050(3) 0.099(5) 0.098(5) -0.065(4) 0.033(3) -0.023(3)
F11A 0.023(3) 0.052(4) 0.062(4) -0.007(3) -0.003(2) -0.017(3)
F12A 0.047(3) 0.067(4) 0.121(6) 0.047(4) -0.053(4) -0.008(3)
N1 0.0285(9) 0.0209(9) 0.0173(8) 0.0018(7) -0.0051(7) -0.0048(7)
C9 0.0449(14) 0.0324(13) 0.0193(10) 0.0018(9) -0.0107(9) -0.0099(11)

loop_
_atom_type_symbol
_atom_type_description
_atom_type_scat_dispersion_real
_atom_type_scat_dispersion_imag
_atom_type_scat_source
C C 0.0033 0.0016 'International Tables Vol C Tables 4.2.6.8 and 6.1.1.4'
H H 0.0000 0.0000 'International Tables Vol C Tables 4.2.6.8 and 6.1.1.4'
N N 0.0061 0.0033 'International Tables Vol C Tables 4.2.6.8 and 6.1.1.4'
O O 0.0106 0.0060 'International Tables Vol C Tables 4.2.6.8 and 6.1.1.4'
F F 0.0171 0.0103 'International Tables Vol C Tables 4.2.6.8 and 6.1.1.4'
P P 0.1023 0.0942 'International Tables Vol C Tables 4.2.6.8 and 6.1.1.4'
Cl Cl 0.1484 0.1585 'International Tables Vol C Tables 4.2.6.8 and 6.1.1.4'
Pt Pt -1.7033 8.3905 'International Tables Vol C Tables 4.2.6.8 and 6.1.1.4'

loop_
_geom_angle_atom_site_label_1
_geom_angle_atom_site_label_2
_geom_angle_atom_site_label_3
_geom_angle
_geom_angle_site_symmetry_1
_geom_angle_site_symmetry_3
_geom_angle_publ_flag
P2 Pt1 P1 173.933(19) . . ?
P2 Pt1 Cl1 87.49(2) . . ?
P1 Pt1 Cl1 87.29(2) . . ?
P2 Pt1 Pt1 92.352(17) . 2_675 ?
P1 Pt1 Pt1 93.027(17) . 2_675 ?
Cl1 Pt1 Pt1 177.011(14) . 2_675 ?
O2 P1 O1 98.91(9) . . ?
O2 P1 N1 99.09(9) . 2_675 ?
O1 P1 N1 104.84(9) . 2_675 ?
O2 P1 Pt1 118.60(7) . . ?
O1 P1 Pt1 114.76(6) . . ?
N1 P1 Pt1 117.76(7) 2_675 . ?
C1 O1 P1 119.58(15) . . ?
O1 C1 C2 111.0(4) . . ?
O1 C1 C2A 107.7(8) . . ?
F1 C2 F2 108.7(7) . . ?
F1 C2 F3 108.6(8) . . ?
F2 C2 F3 106.8(7) . . ?
F1 C2 C1 114.7(7) . . ?
F2 C2 C1 109.3(7) . . ?
F3 C2 C1 108.4(9) . . ?
F2A C2A F1A 107.6(13) . . ?
F2A C2A F3A 107.4(14) . . ?
F1A C2A F3A 104.6(14) . . ?
F2A C2A C1 115.1(11) . . ?
F1A C2A C1 108.8(14) . . ?
F3A C2A C1 112.8(18) . . ?
C3 O2 P1 124.8(4) . . ?
C3A O2 P1 122.9(6) . . ?
O2 C3 C4 105.5(8) . . ?
F5 C4 F4 106.3(9) . . ?
F5 C4 F6 109.3(10) . . ?
F4 C4 F6 106.6(10) . . ?
F5 C4 C3 113.8(10) . . ?
F4 C4 C3 112.8(9) . . ?
F6 C4 C3 107.7(10) . . ?
O2 C3A C4A 108.9(10) . . ?
F5A C4A F4A 106.8(10) . . ?
F5A C4A F6A 106.9(12) . . ?
F4A C4A F6A 108.5(11) . . ?
F5A C4A C3A 110.4(12) . . ?
F4A C4A C3A 111.9(12) . . ?
F6A C4A C3A 112.0(11) . . ?
O4 P2 O3 98.75(9) . . ?
O4 P2 N1 98.19(9) . . ?
O3 P2 N1 106.00(9) . . ?
O4 P2 Pt1 117.93(7) . . ?
O3 P2 Pt1 114.60(6) . . ?
N1 P2 Pt1 118.43(7) . . ?
C5 O3 P2 120.22(14) . . ?
O3 C5 C6 109.30(19) . . ?
F7 C6 F9 107.3(2) . . ?
F7 C6 F8 106.6(2) . . ?
F9 C6 F8 107.9(2) . . ?
F7 C6 C5 113.1(2) . . ?
F9 C6 C5 109.9(2) . . ?
F8 C6 C5 111.7(2) . . ?
C7 O4 P2 124.5(3) . . ?
C7A O4 P2 122.5(3) . . ?
O4 C7 C8 104.8(6) . . ?
F10 C8 F11 109.1(9) . . ?
F10 C8 F12 107.6(10) . . ?
F11 C8 F12 107.2(9) . . ?
F10 C8 C7 112.9(7) . . ?
F11 C8 C7 110.8(7) . . ?
F12 C8 C7 109.2(10) . . ?
O4 C7A C8A 107.0(6) . . ?
F10A C8A F12A 107.8(8) . . ?
F10A C8A F11A 106.8(9) . . ?
F12A C8A F11A 108.7(10) . . ?
F10A C8A C7A 111.6(7) . . ?
F12A C8A C7A 112.2(8) . . ?
F11A C8A C7A 109.6(9) . . ?
C9 N1 P1 121.13(15) . 2_675 ?
C9 N1 P2 120.60(15) . . ?
P1 N1 P2 118.26(11) 2_675 . ?

loop_
_geom_bond_atom_site_label_1
_geom_bond_atom_site_label_2
_geom_bond_distance
_geom_bond_site_symmetry_2
_geom_bond_publ_flag
Cl1 Pt1 2.3918(8) . ?
Pt1 P2 2.2269(8) . ?
Pt1 P1 2.2287(8) . ?
Pt1 Pt1 2.6187(6) 2_675 ?
P1 O2 1.5801(16) . ?
P1 O1 1.6038(17) . ?
P1 N1 1.6465(19) 2_675 ?
O1 C1 1.428(3) . ?
C1 C2 1.465(7) . ?
C1 C2A 1.481(12) . ?
C2 F1 1.300(8) . ?
C2 F2 1.310(8) . ?
C2 F3 1.341(7) . ?
C2A F2A 1.303(12) . ?
C2A F1A 1.305(12) . ?
C2A F3A 1.331(12) . ?
O2 C3 1.415(9) . ?
O2 C3A 1.431(11) . ?
C3 C4 1.479(9) . ?
C4 F5 1.304(9) . ?
C4 F4 1.310(10) . ?
C4 F6 1.328(9) . ?
C3A C4A 1.487(10) . ?
C4A F5A 1.303(10) . ?
C4A F4A 1.316(10) . ?
C4A F6A 1.322(10) . ?
P2 O4 1.5833(17) . ?
P2 O3 1.6008(16) . ?
P2 N1 1.6504(19) . ?
O3 C5 1.425(3) . ?
C5 C6 1.483(3) . ?
C6 F7 1.319(3) . ?
C6 F9 1.332(3) . ?
C6 F8 1.333(3) . ?
O4 C7 1.400(7) . ?
O4 C7A 1.451(7) . ?
C7 C8 1.485(9) . ?
C8 F10 1.293(9) . ?
C8 F11 1.294(9) . ?
C8 F12 1.329(9) . ?
C7A C8A 1.492(8) . ?
C8A F10A 1.310(9) . ?
C8A F12A 1.312(9) . ?
C8A F11A 1.324(9) . ?
N1 C9 1.482(3) . ?
N1 P1 1.6465(19) 2_675 ?
